data_7159172
loop_
_publ_author_name
'Podrezova, Ekaterina V.'
'Okhina, Alina A.'
'Rogachev, Artem D.'
'Baykov, Sergey V.'
'Kirschning, Andreas'
'Yusubov, Mekhman S.'
'Soldatova, Natalia S.'
'Postnikov, Pavel S.'

_publ_section_title
;
 Ligand-free Ullmann-type arylation of oxazolidinones by diaryliodonium
 salts.
;
_journal_issue 9
_journal_name_full 'Organic &amp; biomolecular chemistry'
_journal_page_first 1952
_journal_page_last 1957
_journal_paper_doi 10.1039/d2ob02122f
_journal_volume 21
_journal_year 2023
_chemical_absolute_configuration syn
_chemical_formula_moiety 'C13 H17 N O2'
_chemical_formula_sum 'C13 H17 N O2'
_chemical_formula_weight 219.27
_chemical_name_systematic (S)-4-(tert-butyl)-3-phenyloxazolidin-2-one
_space_group_crystal_system orthorhombic
_space_group_IT_number 19
_space_group_name_Hall 'P 2ac 2ab'
_space_group_name_H-M_alt 'P 21 21 21'
_atom_sites_solution_hydrogens geom
_atom_sites_solution_primary dual
_audit_block_doi 10.5517/ccdc.csd.cc2dgqp9
_audit_creation_date 2022-11-07
_audit_creation_method
;
Olex2 1.5
(compiled 2021.12.09 svn.r5202d8cf for OlexSys, GUI svn.r6439)
;
_audit_update_record
;
2022-11-10 deposited with the CCDC.	2023-02-06 downloaded from the CCDC.
;
_cell_angle_alpha 90
_cell_angle_beta 90
_cell_angle_gamma 90
_cell_formula_units_Z 4
_cell_length_a 6.2495(2)
_cell_length_b 12.5730(3)
_cell_length_c 15.1106(5)
_cell_measurement_reflns_used 5479
_cell_measurement_temperature 100(2)
_cell_measurement_theta_max 68.9380
_cell_measurement_theta_min 4.5540
_cell_volume 1187.31(6)
_computing_cell_refinement 'CrysAlisPro 1.171.41.122a (Rigaku OD, 2021)'
_computing_data_collection 'CrysAlisPro 1.171.41.122a (Rigaku OD, 2021)'
_computing_data_reduction 'CrysAlisPro 1.171.41.122a (Rigaku OD, 2021)'
_computing_molecular_graphics 'Olex2 1.5 (Dolomanov et al., 2009)'
_computing_publication_material 'Olex2 1.5 (Dolomanov et al., 2009)'
_computing_structure_refinement 'SHELXL 2014/7 (Sheldrick, 2015)'
_computing_structure_solution 'SHELXT 2014/5 (Sheldrick, 2014)'
_diffrn_ambient_environment N~2~
_diffrn_ambient_temperature 100(2)
_diffrn_detector 'Hybrid Pixel Array Detector'
_diffrn_detector_area_resol_mean 10.0000
_diffrn_detector_type HyPix3000
_diffrn_measured_fraction_theta_full 1.000
_diffrn_measured_fraction_theta_max 0.999
_diffrn_measurement_details
;
List of Runs (angles in degrees, time in seconds):

  # Type    Start    End  Width  t~exp~   \w     \q     \k     \f   Frames
#--------------------------------------------------------------------------
  1  \w   -106.00 -56.00   0.50    0.84    --  -35.49-163.00  -8.00  100
  2  \w    -58.00   9.00   0.50    0.84    --  -35.49  52.00  -1.00  134
  3  \w    -72.00 -47.00   0.50    0.84    --  -35.49 116.00-130.00   50
  4  \w     32.00  57.00   0.50    0.84    --   35.49-163.00  -8.00   50
  5  \w     60.00  94.00   0.50    0.84    --   35.49  52.00  -1.00   68
  6  \w     81.00 106.00   0.50    0.84    --   35.49-163.00  -8.00   50
  7  \w     23.00  54.00   0.50    0.84    --   35.49  52.00  -1.00   62
  8  \w      8.00  45.00   0.50    0.84    --   35.49  69.00 154.00   74
  9  \w     89.00 115.00   0.50    3.36    --  100.00 163.00  18.00   52
 10  \w     73.00 140.00   0.50    3.36    --  100.00  69.00 154.00  134
 11  \w     77.00 128.00   0.50    3.36    --  100.00  52.00  -1.00  102
 12  \w     60.00  86.00   0.50    3.36    --  100.00 -69.00  22.00   52
 13  \w     77.00 112.00   0.50    3.36    --  100.00 -52.00-146.00   70
 14  \w     65.00  91.00   0.50    3.36    --  100.00-116.00 141.00   52
 15  \w    -73.00  -6.00   0.50    0.84    --  -35.49 104.00   0.00  134
 16  \w    -38.00  -8.00   0.50    0.84    --  -35.49 116.00-130.00   60
 17  \w    -79.00 -54.00   0.50    0.84    --  -35.49 -69.00  22.00   50
 18  \w     23.00  48.00   0.50    0.84    --   35.49-138.00-120.00   50
 19  \w      4.00  42.00   0.50    0.84    --   35.49-116.00 141.00   76
 20  \w     83.00 121.00   0.50    3.36    --  100.00  77.00 120.00   76
 21  \w    110.00 156.00   0.50    3.36    --  100.00 107.00-180.00   92
 22  \w     90.00 149.00   0.50    3.36    --  100.00  91.00  90.00  118
 23  \w     55.00 107.00   0.50    3.36    --  100.00 -45.00-180.00  104
 24  \w     88.00 156.00   0.50    3.36    --  100.00 107.00-120.00  136
 25  \w     85.00 143.00   0.50    3.36    --  100.00  91.00 -90.00  116
 26  \w    127.00 154.00   0.50    3.36    --  100.00  77.00 120.00   54
 27  \w     86.00 157.00   0.50    3.36    --  100.00  37.00  60.00  142
 28  \w    -33.00  -7.00   0.50    0.84    --   35.49 -69.00  22.00   52
 29  \w      0.00  26.00   0.50    0.84    --  -35.49  32.00-150.00   52
 30  \w   -107.00 -81.00   0.50    0.84    --  -35.49 -32.00 120.00   52
 31  \w    -43.00 -17.00   0.50    0.84    --  -35.49 -32.00 120.00   52
 32  \w    -49.00  -9.00   0.50    0.84    --  -35.49  32.00-150.00   80
 33  \w     61.00 105.00   0.50    0.84    --   35.49  43.00 150.00   88
 34  \w     53.00 103.00   0.50    0.84    --   35.49  65.00 -90.00  100
 35  \w     -9.00  27.00   0.50    0.84    --   35.49 -32.00   0.00   72
 36  \w     17.00  49.00   0.50    0.84    --   35.49  43.00 150.00   64
 37  \w     18.00  44.00   0.50    0.84    --   35.49  43.00 -90.00   52
 38  \w     75.00 105.00   0.50    0.84    --   35.49  43.00 -90.00   60
 39  \w    -40.00  10.00   0.50    0.84    --   35.49 -21.00  30.00  100
 40  \w     24.00  50.00   0.50    0.84    --   35.49 -69.00  22.00   52
 41  \w     12.00  37.00   0.50    0.84    --   35.49  65.00 -90.00   50
 42  \w     37.00  63.00   0.50    0.84    --   35.49 -21.00  30.00   52
 43  \w     13.00  43.00   0.50    0.84    --   35.49  54.00 -60.00   60
 44  \w     40.00  78.00   0.50    3.36    --  100.00 -30.00-120.00   76
 45  \w     31.00  57.00   0.50    3.36    --  100.00-107.00  90.00   52
 46  \w     77.00 103.00   0.50    3.36    --  100.00 -91.00-150.00   52
 47  \w    132.00 157.00   0.50    3.36    --  100.00  69.00 -90.00   50
 48  \w     26.00  83.00   0.50    3.36    --  100.00-107.00  60.00  114
 49  \w     75.00 101.00   0.50    3.36    --  100.00  61.00 -90.00   52
 50  \w     25.00  99.00   0.50    3.36    --  100.00 -22.00 150.00  148
 51  \w    125.00 151.00   0.50    3.36    --  100.00 107.00-150.00   52
 52  \w     90.00 116.00   0.50    3.36    --  100.00 107.00 -60.00   52
 53  \w     74.00 100.00   0.50    3.36    --  100.00  69.00 -90.00   52
 54  \w     56.00  82.00   0.50    3.36    --  100.00 -53.00  30.00   52
 55  \w    122.00 149.00   0.50    3.36    --  100.00  30.00 150.00   54
 56  \w     86.00 112.00   0.50    3.36    --  100.00-125.00-180.00   52
 57  \w     75.00 107.00   0.50    3.36    --  100.00-107.00  90.00   64
 58  \w     77.00 102.00   0.50    3.36    --  100.00  53.00 -90.00   50
 59  \w     79.00 104.00   0.50    3.36    --  100.00  45.00  90.00   50
;
_diffrn_measurement_device 'four-circle diffractometer'
_diffrn_measurement_device_type 'SuperNova, Single source at offset/far, HyPix3000'
_diffrn_measurement_method '\w scans'
_diffrn_orient_matrix_type 'CrysAlisPro convention (1999,Acta A55,543-557)'
_diffrn_orient_matrix_UB_11 -0.0430028000
_diffrn_orient_matrix_UB_12 -0.0035783000
_diffrn_orient_matrix_UB_13 0.1004175000
_diffrn_orient_matrix_UB_21 0.1506175000
_diffrn_orient_matrix_UB_22 -0.0963471000
_diffrn_orient_matrix_UB_23 0.0086642000
_diffrn_orient_matrix_UB_31 0.1903278000
_diffrn_orient_matrix_UB_32 0.0755195000
_diffrn_orient_matrix_UB_33 0.0157136000
_diffrn_radiation_monochromator mirror
_diffrn_radiation_probe x-ray
_diffrn_radiation_type 'Cu K\a'
_diffrn_radiation_wavelength 1.54184
_diffrn_reflns_av_R_equivalents 0.0553
_diffrn_reflns_av_unetI/netI 0.0523
_diffrn_reflns_Laue_measured_fraction_full 1.000
_diffrn_reflns_Laue_measured_fraction_max 0.999
_diffrn_reflns_limit_h_max 7
_diffrn_reflns_limit_h_min -6
_diffrn_reflns_limit_k_max 14
_diffrn_reflns_limit_k_min -14
_diffrn_reflns_limit_l_max 17
_diffrn_reflns_limit_l_min -17
_diffrn_reflns_number 6810
_diffrn_reflns_point_group_measured_fraction_full 0.976
_diffrn_reflns_point_group_measured_fraction_max 0.976
_diffrn_reflns_theta_full 64.985
_diffrn_reflns_theta_max 64.985
_diffrn_reflns_theta_min 4.575
_diffrn_source 'micro-focus sealed X-ray tube'
_diffrn_source_type 'SuperNova (Cu) X-ray Source'
_exptl_absorpt_coefficient_mu 0.661
_exptl_absorpt_correction_T_max 1.00000
_exptl_absorpt_correction_T_min 0.52057
_exptl_absorpt_correction_type multi-scan
_exptl_absorpt_process_details
;
CrysAlisPro 1.171.41.122a (Rigaku Oxford Diffraction, 2021)
Empirical absorption correction using spherical harmonics,
implemented in SCALE3 ABSPACK scaling algorithm.
;
_exptl_crystal_colour 'clear colourless'
_exptl_crystal_colour_lustre clear
_exptl_crystal_colour_primary colourless
_exptl_crystal_density_diffrn 1.227
_exptl_crystal_description prism
_exptl_crystal_F_000 472
_exptl_crystal_recrystallization_method 'Re-crystallisation from solvent: EtOAc'
_exptl_crystal_size_max 0.11
_exptl_crystal_size_mid 0.11
_exptl_crystal_size_min 0.07
_refine_diff_density_max 0.149
_refine_diff_density_min -0.168
_refine_diff_density_rms 0.037
_refine_ls_abs_structure_details
;
 Flack x determined using 653 quotients [(I+)-(I-)]/[(I+)+(I-)]
 (Parsons, Flack and Wagner, Acta Cryst. B69 (2013) 249-259).
;
_refine_ls_abs_structure_Flack 0.2(2)
_refine_ls_extinction_method none
_refine_ls_goodness_of_fit_ref 1.082
_refine_ls_hydrogen_treatment constr
_refine_ls_matrix_type full
_refine_ls_number_parameters 148
_refine_ls_number_reflns 1980
_refine_ls_number_restraints 0
_refine_ls_restrained_S_all 1.082
_refine_ls_R_factor_all 0.0468
_refine_ls_R_factor_gt 0.0405
_refine_ls_shift/su_max 0.000
_refine_ls_shift/su_mean 0.000
_refine_ls_structure_factor_coef Fsqd
_refine_ls_weighting_details 'w=1/[\s^2^(Fo^2^)+(0.0499P)^2^+0.0574P] where P=(Fo^2^+2Fc^2^)/3'
_refine_ls_weighting_scheme calc
_refine_ls_wR_factor_gt 0.0944
_refine_ls_wR_factor_ref 0.0969
_reflns_Friedel_coverage 0.649
_reflns_Friedel_fraction_full 0.942
_reflns_Friedel_fraction_max 0.942
_reflns_number_gt 1792
_reflns_number_total 1980
_reflns_threshold_expression 'I > 2\s(I)'
_cod_data_source_file d2ob02122f2.cif
_cod_data_source_block evk-548_auto
_cod_depositor_comments 'Adding full bibliography for 7159171--7159173.cif.'
_cod_database_code 7159172
_shelx_shelxl_version_number 2014/7
_chemical_oxdiff_formula 'C13 H17 N O2 '
_shelx_space_group_comment
;
The symmetry employed for this shelxl refinement is uniquely defined
by the following loop, which should always be used as a source of
symmetry information in preference to the above space-group names.
They are only intended as comments.
;
_shelx_estimated_absorpt_t_max 0.955
_shelx_estimated_absorpt_t_min 0.931
_olex2_refinement_description
;
1.a Ternary CH refined with riding coordinates:
 C11(H11)
1.b Secondary CH2 refined with riding coordinates:
 C10(H10A,H10B)
1.c Aromatic/amide H refined with riding coordinates:
 C6(H6), C5(H5), C2(H2), C3(H3), C4(H4)
1.d Idealised Me refined as rotating group:
 C15(H15A,H15B,H15C), C14(H14A,H14B,H14C), C16(H16A,H16B,H16C)
;
_olex2_submission_special_instructions 'No special instructions were received'
_oxdiff_exptl_absorpt_empirical_details
;
Empirical correction (ABSPACK) includes:
- Absorption correction using spherical harmonics
- Frame scaling
;
_oxdiff_exptl_absorpt_empirical_full_max 1.561
_oxdiff_exptl_absorpt_empirical_full_min 0.257

loop_
_space_group_symop_operation_xyz
'x, y, z'
'-x+1/2, -y, z+1/2'
'-x, y+1/2, -z+1/2'
'x+1/2, -y+1/2, -z'

loop_
_atom_site_label
_atom_site_type_symbol
_atom_site_fract_x
_atom_site_fract_y
_atom_site_fract_z
_atom_site_U_iso_or_equiv
_atom_site_adp_type
_atom_site_occupancy
_atom_site_site_symmetry_order
_atom_site_calc_flag
_atom_site_refinement_flags_posn
_atom_site_refinement_flags_adp
_atom_site_refinement_flags_occupancy
_atom_site_disorder_assembly
_atom_site_disorder_group
O9 O 0.9018(3) 0.36077(13) 0.53808(12) 0.0281(4) Uani 1 1 d . . . . .
O12 O 1.0899(3) 0.45228(14) 0.63876(12) 0.0286(4) Uani 1 1 d . . . . .
N7 N 0.7385(3) 0.49542(16) 0.60510(12) 0.0197(4) Uani 1 1 d . . . . .
C1 C 0.7085(4) 0.57931(18) 0.66735(14) 0.0189(5) Uani 1 1 d . . . . .
C6 C 0.8724(4) 0.65097(19) 0.68456(16) 0.0224(5) Uani 1 1 d . . . . .
H6 H 1.0075 0.6428 0.6566 0.027 Uiso 1 1 calc R U . . .
C8 C 0.9241(4) 0.43930(19) 0.59872(16) 0.0229(5) Uani 1 1 d . . . . .
C5 C 0.8381(4) 0.7345(2) 0.74275(16) 0.0245(6) Uani 1 1 d . . . . .
H5 H 0.9507 0.7831 0.7550 0.029 Uiso 1 1 calc R U . . .
C11 C 0.5791(4) 0.46097(18) 0.53834(15) 0.0212(5) Uani 1 1 d . . . . .
H11 H 0.4392 0.4472 0.5683 0.025 Uiso 1 1 calc R U . . .
C2 C 0.5109(4) 0.59023(19) 0.70952(15) 0.0215(5) Uani 1 1 d . . . . .
H2 H 0.3998 0.5402 0.6992 0.026 Uiso 1 1 calc R U . . .
C3 C 0.4792(5) 0.6751(2) 0.76667(16) 0.0272(6) Uani 1 1 d . . . . .
H3 H 0.3444 0.6836 0.7949 0.033 Uiso 1 1 calc R U . . .
C13 C 0.5447(4) 0.5409(2) 0.46176(15) 0.0247(5) Uani 1 1 d . . . . .
C4 C 0.6408(4) 0.7476(2) 0.78308(16) 0.0269(6) Uani 1 1 d . . . . .
H4 H 0.6167 0.8060 0.8217 0.032 Uiso 1 1 calc R U . . .
C10 C 0.6799(4) 0.3547(2) 0.51108(18) 0.0272(6) Uani 1 1 d . . . . .
H10A H 0.6071 0.2948 0.5411 0.033 Uiso 1 1 calc R U . . .
H10B H 0.6690 0.3444 0.4463 0.033 Uiso 1 1 calc R U . . .
C15 C 0.4419(4) 0.6434(2) 0.49648(16) 0.0283(6) Uani 1 1 d . . . . .
H15A H 0.3124 0.6258 0.5300 0.042 Uiso 1 1 calc R U . . .
H15B H 0.4043 0.6894 0.4465 0.042 Uiso 1 1 calc R U . . .
H15C H 0.5432 0.6805 0.5352 0.042 Uiso 1 1 calc R U . . .
C14 C 0.3869(5) 0.4892(2) 0.39675(18) 0.0336(6) Uani 1 1 d . . . . .
H14A H 0.4549 0.4276 0.3687 0.050 Uiso 1 1 calc R U . . .
H14B H 0.3464 0.5410 0.3512 0.050 Uiso 1 1 calc R U . . .
H14C H 0.2589 0.4661 0.4288 0.050 Uiso 1 1 calc R U . . .
C16 C 0.7549(4) 0.5672(2) 0.41487(18) 0.0318(6) Uani 1 1 d . . . . .
H16A H 0.8537 0.6005 0.4569 0.048 Uiso 1 1 calc R U . . .
H16B H 0.7269 0.6163 0.3659 0.048 Uiso 1 1 calc R U . . .
H16C H 0.8188 0.5017 0.3918 0.048 Uiso 1 1 calc R U . . .

loop_
_atom_site_aniso_label
_atom_site_aniso_U_11
_atom_site_aniso_U_22
_atom_site_aniso_U_33
_atom_site_aniso_U_23
_atom_site_aniso_U_13
_atom_site_aniso_U_12
O9 0.0230(9) 0.0223(8) 0.0390(10) -0.0081(8) 0.0004(8) 0.0028(8)
O12 0.0201(9) 0.0267(8) 0.0390(10) 0.0029(8) -0.0047(8) 0.0021(8)
N7 0.0180(9) 0.0193(9) 0.0217(10) -0.0020(9) -0.0023(8) 0.0010(9)
C1 0.0216(11) 0.0187(11) 0.0164(11) 0.0020(9) -0.0013(10) 0.0033(10)
C6 0.0210(11) 0.0233(12) 0.0229(11) 0.0018(10) -0.0014(10) -0.0001(11)
C8 0.0227(12) 0.0202(11) 0.0257(12) 0.0021(11) 0.0025(11) 0.0002(11)
C5 0.0285(14) 0.0208(12) 0.0242(12) -0.0007(10) -0.0029(11) -0.0054(11)
C11 0.0200(11) 0.0214(11) 0.0222(11) -0.0047(10) -0.0001(10) -0.0027(11)
C2 0.0209(11) 0.0211(11) 0.0226(11) 0.0006(10) -0.0001(10) -0.0023(11)
C3 0.0281(13) 0.0292(13) 0.0242(12) -0.0008(11) 0.0054(11) 0.0029(13)
C13 0.0237(12) 0.0279(12) 0.0225(11) -0.0026(10) -0.0014(11) 0.0004(11)
C4 0.0358(14) 0.0220(12) 0.0228(12) -0.0046(11) 0.0020(11) -0.0006(12)
C10 0.0254(13) 0.0235(12) 0.0327(13) -0.0079(11) -0.0017(12) -0.0011(11)
C15 0.0312(14) 0.0287(13) 0.0249(12) 0.0020(11) -0.0028(12) 0.0064(12)
C14 0.0312(13) 0.0420(16) 0.0276(13) -0.0068(13) -0.0059(11) 0.0027(13)
C16 0.0301(14) 0.0378(14) 0.0273(12) 0.0049(12) 0.0023(11) -0.0010(13)

loop_
_atom_type_symbol
_atom_type_description
_atom_type_scat_dispersion_real
_atom_type_scat_dispersion_imag
_atom_type_scat_source
C C 0.0181 0.0091 'International Tables Vol C Tables 4.2.6.8 and 6.1.1.4'
H H 0.0000 0.0000 'International Tables Vol C Tables 4.2.6.8 and 6.1.1.4'
N N 0.0311 0.0180 'International Tables Vol C Tables 4.2.6.8 and 6.1.1.4'
O O 0.0492 0.0322 'International Tables Vol C Tables 4.2.6.8 and 6.1.1.4'

loop_
_citation_id
_citation_doi
_citation_year
1 10.26434/chemrxiv-2022-xnmf7 2022

loop_
_geom_angle_atom_site_label_1
_geom_angle_atom_site_label_2
_geom_angle_atom_site_label_3
_geom_angle
_geom_angle_site_symmetry_1
_geom_angle_site_symmetry_3
_geom_angle_publ_flag
C8 O9 C10 109.13(19) . . ?
C1 N7 C11 125.3(2) . . ?
C8 N7 C1 122.8(2) . . ?
C8 N7 C11 111.89(19) . . ?
C6 C1 N7 120.5(2) . . ?
C6 C1 C2 120.2(2) . . ?
C2 C1 N7 119.3(2) . . ?
C1 C6 H6 120.1 . . ?
C5 C6 C1 119.8(2) . . ?
C5 C6 H6 120.1 . . ?
O9 C8 N7 109.8(2) . . ?
O12 C8 O9 121.6(2) . . ?
O12 C8 N7 128.6(2) . . ?
C6 C5 H5 119.8 . . ?
C4 C5 C6 120.4(2) . . ?
C4 C5 H5 119.8 . . ?
N7 C11 H11 109.3 . . ?
N7 C11 C13 114.35(19) . . ?
N7 C11 C10 99.29(19) . . ?
C13 C11 H11 109.3 . . ?
C10 C11 H11 109.3 . . ?
C10 C11 C13 115.0(2) . . ?
C1 C2 H2 120.4 . . ?
C3 C2 C1 119.1(2) . . ?
C3 C2 H2 120.4 . . ?
C2 C3 H3 119.5 . . ?
C4 C3 C2 120.9(2) . . ?
C4 C3 H3 119.5 . . ?
C15 C13 C11 110.39(19) . . ?
C15 C13 C14 107.8(2) . . ?
C14 C13 C11 107.0(2) . . ?
C16 C13 C11 111.6(2) . . ?
C16 C13 C15 109.7(2) . . ?
C16 C13 C14 110.3(2) . . ?
C5 C4 H4 120.2 . . ?
C3 C4 C5 119.5(2) . . ?
C3 C4 H4 120.2 . . ?
O9 C10 C11 105.77(19) . . ?
O9 C10 H10A 110.6 . . ?
O9 C10 H10B 110.6 . . ?
C11 C10 H10A 110.6 . . ?
C11 C10 H10B 110.6 . . ?
H10A C10 H10B 108.7 . . ?
C13 C15 H15A 109.5 . . ?
C13 C15 H15B 109.5 . . ?
C13 C15 H15C 109.5 . . ?
H15A C15 H15B 109.5 . . ?
H15A C15 H15C 109.5 . . ?
H15B C15 H15C 109.5 . . ?
C13 C14 H14A 109.5 . . ?
C13 C14 H14B 109.5 . . ?
C13 C14 H14C 109.5 . . ?
H14A C14 H14B 109.5 . . ?
H14A C14 H14C 109.5 . . ?
H14B C14 H14C 109.5 . . ?
C13 C16 H16A 109.5 . . ?
C13 C16 H16B 109.5 . . ?
C13 C16 H16C 109.5 . . ?
H16A C16 H16B 109.5 . . ?
H16A C16 H16C 109.5 . . ?
H16B C16 H16C 109.5 . . ?

loop_
_geom_bond_atom_site_label_1
_geom_bond_atom_site_label_2
_geom_bond_distance
_geom_bond_site_symmetry_2
_geom_bond_publ_flag
O9 C8 1.354(3) . ?
O9 C10 1.447(3) . ?
O12 C8 1.211(3) . ?
N7 C1 1.425(3) . ?
N7 C8 1.361(3) . ?
N7 C11 1.482(3) . ?
C1 C6 1.389(4) . ?
C1 C2 1.396(3) . ?
C6 H6 0.9500 . ?
C6 C5 1.386(4) . ?
C5 H5 0.9500 . ?
C5 C4 1.386(4) . ?
C11 H11 1.0000 . ?
C11 C13 1.548(3) . ?
C11 C10 1.534(3) . ?
C2 H2 0.9500 . ?
C2 C3 1.387(4) . ?
C3 H3 0.9500 . ?
C3 C4 1.383(4) . ?
C13 C15 1.533(3) . ?
C13 C14 1.536(4) . ?
C13 C16 1.528(4) . ?
C4 H4 0.9500 . ?
C10 H10A 0.9900 . ?
C10 H10B 0.9900 . ?
C15 H15A 0.9800 . ?
C15 H15B 0.9800 . ?
C15 H15C 0.9800 . ?
C14 H14A 0.9800 . ?
C14 H14B 0.9800 . ?
C14 H14C 0.9800 . ?
C16 H16A 0.9800 . ?
C16 H16B 0.9800 . ?
C16 H16C 0.9800 . ?

loop_
_geom_torsion_atom_site_label_1
_geom_torsion_atom_site_label_2
_geom_torsion_atom_site_label_3
_geom_torsion_atom_site_label_4
_geom_torsion
_geom_torsion_site_symmetry_1
_geom_torsion_site_symmetry_2
_geom_torsion_site_symmetry_3
_geom_torsion_site_symmetry_4
_geom_torsion_publ_flag
N7 C1 C6 C5 177.5(2) . . . . ?
N7 C1 C2 C3 -176.8(2) . . . . ?
N7 C11 C13 C15 -66.5(3) . . . . ?
N7 C11 C13 C14 176.5(2) . . . . ?
N7 C11 C13 C16 55.7(3) . . . . ?
N7 C11 C10 O9 -19.6(2) . . . . ?
C1 N7 C8 O9 176.2(2) . . . . ?
C1 N7 C8 O12 -3.6(4) . . . . ?
C1 N7 C11 C13 70.9(3) . . . . ?
C1 N7 C11 C10 -166.2(2) . . . . ?
C1 C6 C5 C4 -0.7(4) . . . . ?
C1 C2 C3 C4 -0.9(4) . . . . ?
C6 C1 C2 C3 1.8(3) . . . . ?
C6 C5 C4 C3 1.6(4) . . . . ?
C8 O9 C10 C11 18.2(3) . . . . ?
C8 N7 C1 C6 40.2(3) . . . . ?
C8 N7 C1 C2 -141.3(2) . . . . ?
C8 N7 C11 C13 -107.1(2) . . . . ?
C8 N7 C11 C10 15.8(2) . . . . ?
C11 N7 C1 C6 -137.6(2) . . . . ?
C11 N7 C1 C2 41.0(3) . . . . ?
C11 N7 C8 O9 -5.8(3) . . . . ?
C11 N7 C8 O12 174.4(2) . . . . ?
C2 C1 C6 C5 -1.0(3) . . . . ?
C2 C3 C4 C5 -0.8(4) . . . . ?
C13 C11 C10 O9 102.9(2) . . . . ?
C10 O9 C8 O12 171.6(2) . . . . ?
C10 O9 C8 N7 -8.2(3) . . . . ?
C10 C11 C13 C15 179.5(2) . . . . ?
C10 C11 C13 C14 62.5(3) . . . . ?
C10 C11 C13 C16 -58.2(3) . . . . ?
